data_1507671
loop_
_publ_author_name
'Margrey, Kaila A.'
'Chinn, Alex J.'
'Laws, Stephen W.'
'Pike, Robert D.'
'Scheerer, Jonathan R.'

_publ_section_title
;
 Efficient entry to the [2.2.2]-diazabicyclic ring system via
 diastereoselective domino reaction sequence.
;
_journal_issue 10
_journal_name_full 'Organic letters'
_journal_page_first 2458
_journal_page_last 2461
_journal_paper_doi 10.1021/ol3007056
_journal_volume 14
_journal_year 2012
_chemical_formula_moiety 'C19 H22 N2 O3'
_chemical_formula_sum 'C19 H22 N2 O3'
_chemical_formula_weight 326.39
_chemical_name_systematic
; 
 ? 
;
_space_group_IT_number 4
_symmetry_cell_setting monoclinic
_symmetry_space_group_name_Hall 'P 2yb'
_symmetry_space_group_name_H-M 'P 1 21 1'
_atom_sites_solution_hydrogens geom
_atom_sites_solution_primary direct
_atom_sites_solution_secondary difmap
_audit_creation_method SHELXL-97
_cell_angle_alpha 90.00
_cell_angle_beta 90.1560(10)
_cell_angle_gamma 90.00
_cell_formula_units_Z 4
_cell_length_a 10.8694(2)
_cell_length_b 8.8068(2)
_cell_length_c 17.0119(4)
_cell_measurement_reflns_used 9963
_cell_measurement_temperature 100(2)
_cell_measurement_theta_max 68.29
_cell_measurement_theta_min 2.60
_cell_volume 1628.45(6)
_computing_cell_refinement 'SAINTPLUS (Bruker AXS, 2004)'
_computing_data_collection 'APEX2 (Bruker AXS, 2004)'
_computing_data_reduction SAINTPLUS
_computing_molecular_graphics 'ORTEP3 (Farrugia, 1997)'
_computing_publication_material 'SHELXL97 (Sheldrick, 1997)'
_computing_structure_refinement 'XSHELL (Bruker, 2004)'
_computing_structure_solution 'SHELXS97 (Sheldrick, 1997)'
_diffrn_ambient_temperature 100(2)
_diffrn_measured_fraction_theta_full 0.977
_diffrn_measured_fraction_theta_max 0.977
_diffrn_measurement_device_type 'Bruker SMART APEX II CCD'
_diffrn_measurement_method '\w and \y'
_diffrn_radiation_monochromator graphite
_diffrn_radiation_source 'fine-focus sealed tube'
_diffrn_radiation_type CuK\a
_diffrn_radiation_wavelength 1.54178
_diffrn_reflns_av_R_equivalents 0.0255
_diffrn_reflns_av_sigmaI/netI 0.0250
_diffrn_reflns_limit_h_max 12
_diffrn_reflns_limit_h_min -12
_diffrn_reflns_limit_k_max 10
_diffrn_reflns_limit_k_min -9
_diffrn_reflns_limit_l_max 20
_diffrn_reflns_limit_l_min -20
_diffrn_reflns_number 17654
_diffrn_reflns_theta_full 66.97
_diffrn_reflns_theta_max 66.97
_diffrn_reflns_theta_min 2.60
_diffrn_standards_number 0
_exptl_absorpt_coefficient_mu 0.732
_exptl_absorpt_correction_T_max 0.8795
_exptl_absorpt_correction_T_min 0.7534
_exptl_absorpt_correction_type numerical
_exptl_absorpt_process_details 'SADABS (Sheldrick, 2004)'
_exptl_crystal_colour colourless
_exptl_crystal_density_diffrn 1.331
_exptl_crystal_density_method 'not measured'
_exptl_crystal_description block
_exptl_crystal_F_000 696
_exptl_crystal_size_max 0.41
_exptl_crystal_size_mid 0.39
_exptl_crystal_size_min 0.18
_refine_diff_density_max 0.400
_refine_diff_density_min -0.427
_refine_diff_density_rms 0.094
_refine_ls_abs_structure_details 'Flack H D (1983), Acta Cryst. A39, 876-881'
_refine_ls_abs_structure_Flack 0.1(4)
_refine_ls_extinction_method none
_refine_ls_goodness_of_fit_ref 1.147
_refine_ls_hydrogen_treatment constr
_refine_ls_matrix_type full
_refine_ls_number_parameters 435
_refine_ls_number_reflns 5055
_refine_ls_number_restraints 1
_refine_ls_restrained_S_all 1.147
_refine_ls_R_factor_all 0.0766
_refine_ls_R_factor_gt 0.0766
_refine_ls_shift/su_max 0.000
_refine_ls_shift/su_mean 0.000
_refine_ls_structure_factor_coef Fsqd
_refine_ls_weighting_details 'calc w=1/[\s^2^(Fo^2^)+(0.0000P)^2^+8.1420P] where P=(Fo^2^+2Fc^2^)/3'
_refine_ls_weighting_scheme calc
_refine_ls_wR_factor_gt 0.1794
_refine_ls_wR_factor_ref 0.1794
_reflns_number_gt 5051
_reflns_number_total 5055
_reflns_threshold_expression >2sigma(I)
_cod_data_source_file ol3007056_si_004.cif
_cod_data_source_block p21
_cod_depositor_comments 'Adding full bibliography for 1507669--1507672.cif.'
_cod_original_sg_symbol_H-M P2(1)
_cod_database_code 1507671

loop_
_symmetry_equiv_pos_as_xyz
'x, y, z'
'-x, y+1/2, -z'

loop_
_atom_site_label
_atom_site_type_symbol
_atom_site_fract_x
_atom_site_fract_y
_atom_site_fract_z
_atom_site_U_iso_or_equiv
_atom_site_adp_type
_atom_site_occupancy
_atom_site_symmetry_multiplicity
_atom_site_calc_flag
_atom_site_refinement_flags
O1 O 0.6629(3) 0.7286(5) 0.3855(3) 0.0270(10) Uani 1 1 d .
O2 O 0.8770(4) 0.6249(5) 0.1829(2) 0.0251(9) Uani 1 1 d .
O3 O 1.0666(3) 0.4359(5) 0.3692(2) 0.0195(9) Uani 1 1 d .
O4 O 0.1668(4) 0.3643(5) 0.1006(2) 0.0229(9) Uani 1 1 d .
O5 O 0.3603(4) 0.4937(5) 0.3087(2) 0.0257(9) Uani 1 1 d .
O6 O 0.5628(3) 0.6737(4) 0.1240(2) 0.0188(9) Uani 1 1 d .
N1 N 0.8017(4) 0.6101(5) 0.3058(3) 0.0197(10) Uani 1 1 d .
N2 N 0.8836(4) 0.4586(5) 0.4373(3) 0.0180(10) Uani 1 1 d .
N3 N 0.2991(4) 0.4902(5) 0.1815(3) 0.0171(10) Uani 1 1 d .
N4 N 0.3840(4) 0.6372(6) 0.0512(3) 0.0198(10) Uani 1 1 d .
C1 C 0.7314(5) 0.6190(8) 0.3693(4) 0.0246(13) Uani 1 1 d .
C2 C 0.7501(5) 0.4749(7) 0.4196(3) 0.0229(13) Uani 1 1 d .
C3 C 0.9453(5) 0.4559(7) 0.3748(3) 0.0184(12) Uani 1 1 d .
C4 C 0.8775(5) 0.4744(7) 0.2974(3) 0.0188(12) Uani 1 1 d .
C5 C 0.9520(6) 0.5155(7) 0.2238(3) 0.0252(14) Uani 1 1 d .
H5A H 1.0325 0.5600 0.2385 0.030 Uiso 1 1 calc R
H5B H 0.9662 0.4247 0.1908 0.030 Uiso 1 1 calc R
C6 C 0.8239(5) 0.7179(7) 0.2423(3) 0.0208(12) Uani 1 1 d .
H6 H 0.7441 0.7611 0.2232 0.025 Uiso 1 1 calc R
C7 C 0.9113(5) 0.8466(7) 0.2665(3) 0.0197(12) Uani 1 1 d .
C8 C 0.9504(6) 0.9477(8) 0.2088(3) 0.0277(14) Uani 1 1 d .
H8 H 0.9206 0.9389 0.1565 0.033 Uiso 1 1 calc R
C9 C 1.0341(6) 1.0622(8) 0.2286(4) 0.0352(17) Uani 1 1 d .
H9 H 1.0621 1.1305 0.1894 0.042 Uiso 1 1 calc R
C10 C 1.0759(6) 1.0764(8) 0.3044(4) 0.0309(15) Uani 1 1 d .
H10 H 1.1324 1.1549 0.3173 0.037 Uiso 1 1 calc R
C11 C 1.0378(5) 0.9804(8) 0.3607(4) 0.0280(14) Uani 1 1 d .
H11 H 1.0670 0.9912 0.4131 0.034 Uiso 1 1 calc R
C12 C 0.9542(5) 0.8638(7) 0.3416(3) 0.0217(13) Uani 1 1 d .
H12 H 0.9272 0.7961 0.3815 0.026 Uiso 1 1 calc R
C13 C 0.7899(6) 0.3374(8) 0.2902(4) 0.0285(14) Uani 1 1 d .
H13A H 0.8372 0.2417 0.2861 0.034 Uiso 1 1 calc R
H13B H 0.7371 0.3475 0.2429 0.034 Uiso 1 1 calc R
C14 C 0.7108(5) 0.3382(7) 0.3657(4) 0.0268(14) Uani 1 1 d .
H14 H 0.6229 0.3536 0.3499 0.032 Uiso 1 1 calc R
C15 C 0.7190(6) 0.1906(7) 0.4123(4) 0.0288(15) Uani 1 1 d .
H15A H 0.6912 0.1051 0.3790 0.035 Uiso 1 1 calc R
H15B H 0.8057 0.1717 0.4274 0.035 Uiso 1 1 calc R
C16 C 0.6400(6) 0.1986(8) 0.4857(4) 0.0388(18) Uani 1 1 d .
H16A H 0.6460 0.1015 0.5148 0.047 Uiso 1 1 calc R
H16B H 0.5529 0.2143 0.4706 0.047 Uiso 1 1 calc R
C17 C 0.6824(6) 0.3286(9) 0.5386(4) 0.0368(17) Uani 1 1 d .
H17A H 0.7680 0.3096 0.5560 0.044 Uiso 1 1 calc R
H17B H 0.6296 0.3327 0.5858 0.044 Uiso 1 1 calc R
C18 C 0.6761(6) 0.4807(8) 0.4956(4) 0.0335(16) Uani 1 1 d .
H18A H 0.5893 0.5054 0.4834 0.040 Uiso 1 1 calc R
H18B H 0.7092 0.5618 0.5300 0.040 Uiso 1 1 calc R
C19 C 1.1284(5) 0.4022(8) 0.4443(3) 0.0272(15) Uani 1 1 d .
H19A H 1.0940 0.3090 0.4667 0.041 Uiso 1 1 calc R
H19B H 1.1156 0.4866 0.4809 0.041 Uiso 1 1 calc R
H19C H 1.2167 0.3886 0.4352 0.041 Uiso 1 1 calc R
C20 C 0.2311(5) 0.4743(7) 0.1143(3) 0.0168(12) Uani 1 1 d .
C21 C 0.2490(5) 0.6152(7) 0.0641(3) 0.0196(12) Uani 1 1 d .
C22 C 0.4403(5) 0.6465(7) 0.1154(3) 0.0172(12) Uani 1 1 d .
C23 C 0.3693(5) 0.6313(7) 0.1918(3) 0.0195(12) Uani 1 1 d .
C24 C 0.4408(5) 0.5986(7) 0.2685(3) 0.0186(12) Uani 1 1 d .
H24A H 0.5217 0.5518 0.2575 0.022 Uiso 1 1 calc R
H24B H 0.4532 0.6924 0.2995 0.022 Uiso 1 1 calc R
C25 C 0.3104(5) 0.3930(7) 0.2501(3) 0.0187(12) Uani 1 1 d .
H25 H 0.2273 0.3563 0.2666 0.022 Uiso 1 1 calc R
C26 C 0.3959(5) 0.2588(6) 0.2371(3) 0.0159(11) Uani 1 1 d .
C27 C 0.4493(5) 0.2288(7) 0.1657(3) 0.0232(13) Uani 1 1 d .
H27 H 0.4326 0.2934 0.1222 0.028 Uiso 1 1 calc R
C28 C 0.5266(5) 0.1066(8) 0.1562(4) 0.0342(16) Uani 1 1 d .
H28 H 0.5626 0.0867 0.1064 0.041 Uiso 1 1 calc R
C29 C 0.5519(7) 0.0125(8) 0.2199(5) 0.046(2) Uani 1 1 d .
H29 H 0.6066 -0.0708 0.2138 0.055 Uiso 1 1 calc R
C30 C 0.4976(6) 0.0393(8) 0.2926(4) 0.0375(17) Uani 1 1 d .
H30 H 0.5138 -0.0258 0.3360 0.045 Uiso 1 1 calc R
C31 C 0.4195(6) 0.1627(7) 0.3006(4) 0.0259(14) Uani 1 1 d .
H31 H 0.3816 0.1821 0.3498 0.031 Uiso 1 1 calc R
C32 C 0.2770(5) 0.7645(7) 0.1902(3) 0.0218(13) Uani 1 1 d .
H32A H 0.3215 0.8625 0.1916 0.026 Uiso 1 1 calc R
H32B H 0.2221 0.7593 0.2364 0.026 Uiso 1 1 calc R
C33 C 0.2006(5) 0.7517(7) 0.1132(3) 0.0221(13) Uani 1 1 d .
H33 H 0.1129 0.7317 0.1273 0.027 Uiso 1 1 calc R
C34 C 0.2062(6) 0.8997(7) 0.0629(4) 0.0267(14) Uani 1 1 d .
H34A H 0.1707 0.9851 0.0932 0.032 Uiso 1 1 calc R
H34B H 0.2931 0.9246 0.0513 0.032 Uiso 1 1 calc R
C35 C 0.1356(6) 0.8807(8) -0.0135(4) 0.0349(17) Uani 1 1 d .
H35A H 0.1401 0.9762 -0.0441 0.042 Uiso 1 1 calc R
H35B H 0.0480 0.8603 -0.0018 0.042 Uiso 1 1 calc R
C36 C 0.1877(6) 0.7505(8) -0.0626(3) 0.0297(15) Uani 1 1 d .
H36A H 0.2736 0.7737 -0.0776 0.036 Uiso 1 1 calc R
H36B H 0.1386 0.7387 -0.1113 0.036 Uiso 1 1 calc R
C37 C 0.1839(6) 0.6010(7) -0.0145(4) 0.0273(14) Uani 1 1 d .
H37A H 0.0971 0.5720 -0.0055 0.033 Uiso 1 1 calc R
H37B H 0.2231 0.5190 -0.0454 0.033 Uiso 1 1 calc R
C38 C 0.6269(5) 0.7043(7) 0.0520(3) 0.0227(13) Uani 1 1 d .
H38A H 0.5941 0.7972 0.0281 0.034 Uiso 1 1 calc R
H38B H 0.6155 0.6191 0.0157 0.034 Uiso 1 1 calc R
H38C H 0.7148 0.7176 0.0630 0.034 Uiso 1 1 calc R

loop_
_atom_site_aniso_label
_atom_site_aniso_U_11
_atom_site_aniso_U_22
_atom_site_aniso_U_33
_atom_site_aniso_U_23
_atom_site_aniso_U_13
_atom_site_aniso_U_12
O1 0.0149(19) 0.026(2) 0.040(2) 0.002(2) 0.0033(18) 0.0102(18)
O2 0.032(2) 0.023(2) 0.0202(19) -0.0078(18) -0.0066(17) 0.0060(19)
O3 0.0123(18) 0.027(2) 0.0193(19) 0.0013(17) -0.0045(15) -0.0013(16)
O4 0.026(2) 0.019(2) 0.024(2) 0.0043(17) -0.0001(17) -0.0039(18)
O5 0.035(2) 0.025(2) 0.0166(19) -0.0018(17) 0.0041(17) -0.0058(19)
O6 0.0132(18) 0.024(2) 0.0196(19) -0.0091(16) 0.0014(15) -0.0039(16)
N1 0.020(2) 0.013(3) 0.026(2) -0.002(2) 0.0035(19) 0.001(2)
N2 0.016(2) 0.013(3) 0.024(2) -0.003(2) -0.0007(19) 0.0010(19)
N3 0.019(2) 0.013(3) 0.018(2) -0.004(2) -0.0010(18) 0.0015(19)
N4 0.014(2) 0.016(3) 0.029(3) -0.003(2) -0.0027(19) 0.003(2)
C1 0.019(3) 0.022(3) 0.033(3) 0.000(3) -0.003(2) -0.003(3)
C2 0.014(3) 0.022(3) 0.032(3) 0.013(3) 0.004(2) 0.001(2)
C3 0.025(3) 0.013(3) 0.017(3) -0.001(2) -0.003(2) -0.002(2)
C4 0.022(3) 0.017(3) 0.017(3) -0.003(2) 0.001(2) 0.005(2)
C5 0.036(3) 0.017(3) 0.022(3) -0.010(2) 0.006(3) 0.010(3)
C6 0.016(3) 0.024(3) 0.022(3) -0.002(3) -0.001(2) 0.002(2)
C7 0.018(3) 0.018(3) 0.023(3) 0.002(3) -0.008(2) 0.003(2)
C8 0.043(4) 0.029(4) 0.011(3) 0.000(2) 0.002(3) 0.004(3)
C9 0.047(4) 0.019(3) 0.040(4) 0.015(3) 0.025(3) 0.004(3)
C10 0.028(3) 0.029(4) 0.036(3) -0.010(3) 0.005(3) -0.008(3)
C11 0.023(3) 0.036(4) 0.025(3) -0.008(3) 0.000(2) 0.000(3)
C12 0.017(3) 0.024(3) 0.024(3) 0.003(3) 0.003(2) -0.002(2)
C13 0.023(3) 0.019(3) 0.044(4) 0.003(3) -0.008(3) -0.006(3)
C14 0.016(3) 0.022(3) 0.042(4) -0.002(3) -0.003(3) -0.004(3)
C15 0.024(3) 0.027(4) 0.036(3) 0.007(3) -0.008(3) -0.011(3)
C16 0.019(3) 0.038(4) 0.060(5) 0.026(4) 0.004(3) -0.004(3)
C17 0.034(4) 0.044(5) 0.032(4) 0.019(3) 0.017(3) -0.001(3)
C18 0.024(3) 0.041(4) 0.035(3) 0.015(3) 0.013(3) 0.014(3)
C19 0.017(3) 0.046(4) 0.019(3) -0.008(3) -0.002(2) -0.001(3)
C20 0.011(2) 0.024(3) 0.015(2) 0.001(2) -0.001(2) 0.000(2)
C21 0.010(2) 0.018(3) 0.030(3) 0.004(3) -0.003(2) -0.001(2)
C22 0.010(2) 0.016(3) 0.026(3) -0.007(2) 0.003(2) 0.000(2)
C23 0.018(3) 0.019(3) 0.022(3) 0.001(2) 0.007(2) 0.001(2)
C24 0.025(3) 0.017(3) 0.013(2) 0.006(2) 0.005(2) -0.003(2)
C25 0.023(3) 0.020(3) 0.013(3) 0.000(2) -0.004(2) -0.002(2)
C26 0.014(2) 0.018(3) 0.015(3) 0.000(2) -0.008(2) -0.003(2)
C27 0.026(3) 0.020(3) 0.023(3) -0.009(3) -0.009(2) 0.002(3)
C28 0.021(3) 0.034(4) 0.048(4) -0.021(3) 0.003(3) 0.005(3)
C29 0.035(4) 0.018(4) 0.085(6) -0.007(4) -0.025(4) 0.008(3)
C30 0.038(4) 0.025(4) 0.050(4) 0.007(3) -0.025(3) -0.008(3)
C31 0.034(3) 0.019(3) 0.024(3) 0.002(2) -0.005(3) -0.006(3)
C32 0.023(3) 0.012(3) 0.030(3) -0.001(2) 0.010(2) -0.001(2)
C33 0.017(3) 0.019(3) 0.031(3) 0.007(3) 0.007(2) 0.005(2)
C34 0.027(3) 0.011(3) 0.042(4) 0.012(3) 0.014(3) 0.006(2)
C35 0.028(3) 0.034(4) 0.043(4) 0.027(3) -0.003(3) 0.008(3)
C36 0.035(3) 0.034(4) 0.020(3) 0.008(3) -0.012(3) -0.007(3)
C37 0.023(3) 0.026(4) 0.032(3) 0.000(3) -0.010(3) 0.000(3)
C38 0.016(3) 0.031(4) 0.021(3) -0.002(3) 0.006(2) -0.003(2)

loop_
_atom_type_symbol
_atom_type_description
_atom_type_scat_dispersion_real
_atom_type_scat_dispersion_imag
_atom_type_scat_source
C C 0.0181 0.0091 'International Tables Vol C Tables 4.2.6.8 and 6.1.1.4'
H H 0.0000 0.0000 'International Tables Vol C Tables 4.2.6.8 and 6.1.1.4'
N N 0.0311 0.0180 'International Tables Vol C Tables 4.2.6.8 and 6.1.1.4'
O O 0.0492 0.0322 'International Tables Vol C Tables 4.2.6.8 and 6.1.1.4'

loop_
_geom_angle_atom_site_label_1
_geom_angle_atom_site_label_2
_geom_angle_atom_site_label_3
_geom_angle
C6 O2 C5 105.8(4)
C3 O3 C19 114.5(4)
C25 O5 C24 107.0(4)
C22 O6 C38 114.7(4)
C1 N1 C4 117.1(5)
C1 N1 C6 131.4(5)
C4 N1 C6 111.4(4)
C3 N2 C2 110.6(5)
C20 N3 C25 131.0(5)
C20 N3 C23 117.8(5)
C25 N3 C23 111.1(4)
C22 N4 C21 110.9(5)
O1 C1 N1 124.7(6)
O1 C1 C2 126.2(5)
N1 C1 C2 109.1(5)
N2 C2 C18 110.3(5)
N2 C2 C1 108.6(4)
C18 C2 C1 111.9(5)
N2 C2 C14 107.9(5)
C18 C2 C14 112.1(5)
C1 C2 C14 105.8(5)
N2 C3 O3 126.2(5)
N2 C3 C4 118.2(5)
O3 C3 C4 115.6(5)
N1 C4 C3 106.0(4)
N1 C4 C5 100.7(5)
C3 C4 C5 118.4(5)
N1 C4 C13 107.5(4)
C3 C4 C13 106.6(5)
C5 C4 C13 116.5(5)
O2 C5 C4 104.6(4)
O2 C5 H5A 110.8
C4 C5 H5A 110.8
O2 C5 H5B 110.8
C4 C5 H5B 110.8
H5A C5 H5B 108.9
O2 C6 N1 102.7(5)
O2 C6 C7 111.3(4)
N1 C6 C7 112.6(5)
O2 C6 H6 110.0
N1 C6 H6 110.0
C7 C6 H6 110.0
C12 C7 C8 119.0(6)
C12 C7 C6 122.8(5)
C8 C7 C6 118.2(5)
C7 C8 C9 119.4(5)
C7 C8 H8 120.3
C9 C8 H8 120.3
C10 C9 C8 120.4(6)
C10 C9 H9 119.8
C8 C9 H9 119.8
C11 C10 C9 120.7(6)
C11 C10 H10 119.6
C9 C10 H10 119.6
C10 C11 C12 119.6(6)
C10 C11 H11 120.2
C12 C11 H11 120.2
C7 C12 C11 120.9(6)
C7 C12 H12 119.5
C11 C12 H12 119.5
C4 C13 C14 105.9(5)
C4 C13 H13A 110.5
C14 C13 H13A 110.5
C4 C13 H13B 110.5
C14 C13 H13B 110.5
H13A C13 H13B 108.7
C15 C14 C13 113.3(5)
C15 C14 C2 109.5(5)
C13 C14 C2 109.7(5)
C15 C14 H14 108.1
C13 C14 H14 108.1
C2 C14 H14 108.1
C16 C15 C14 110.8(6)
C16 C15 H15A 109.5
C14 C15 H15A 109.5
C16 C15 H15B 109.5
C14 C15 H15B 109.5
H15A C15 H15B 108.1
C15 C16 C17 110.4(5)
C15 C16 H16A 109.6
C17 C16 H16A 109.6
C15 C16 H16B 109.6
C17 C16 H16B 109.6
H16A C16 H16B 108.1
C16 C17 C18 111.3(6)
C16 C17 H17A 109.4
C18 C17 H17A 109.4
C16 C17 H17B 109.4
C18 C17 H17B 109.4
H17A C17 H17B 108.0
C2 C18 C17 110.7(5)
C2 C18 H18A 109.5
C17 C18 H18A 109.5
C2 C18 H18B 109.5
C17 C18 H18B 109.5
H18A C18 H18B 108.1
O3 C19 H19A 109.5
O3 C19 H19B 109.5
H19A C19 H19B 109.5
O3 C19 H19C 109.5
H19A C19 H19C 109.5
H19B C19 H19C 109.5
O4 C20 N3 123.4(5)
O4 C20 C21 128.1(5)
N3 C20 C21 108.4(5)
N4 C21 C37 109.7(5)
N4 C21 C20 108.4(4)
C37 C21 C20 111.6(5)
N4 C21 C33 108.2(4)
C37 C21 C33 112.3(5)
C20 C21 C33 106.5(4)
N4 C22 O6 125.5(5)
N4 C22 C23 119.4(5)
O6 C22 C23 115.0(4)
N3 C23 C22 103.8(4)
N3 C23 C24 101.7(4)
C22 C23 C24 119.0(4)
N3 C23 C32 107.6(4)
C22 C23 C32 104.4(5)
C24 C23 C32 118.8(5)
O5 C24 C23 102.5(4)
O5 C24 H24A 111.3
C23 C24 H24A 111.3
O5 C24 H24B 111.3
C23 C24 H24B 111.3
H24A C24 H24B 109.2
O5 C25 N3 103.0(4)
O5 C25 C26 110.5(4)
N3 C25 C26 113.1(4)
O5 C25 H25 110.0
N3 C25 H25 110.0
C26 C25 H25 110.0
C27 C26 C31 119.4(5)
C27 C26 C25 122.6(5)
C31 C26 C25 118.0(5)
C26 C27 C28 121.0(6)
C26 C27 H27 119.5
C28 C27 H27 119.5
C27 C28 C29 119.6(6)
C27 C28 H28 120.2
C29 C28 H28 120.2
C28 C29 C30 120.5(6)
C28 C29 H29 119.7
C30 C29 H29 119.7
C31 C30 C29 118.8(6)
C31 C30 H30 120.6
C29 C30 H30 120.6
C30 C31 C26 120.7(6)
C30 C31 H31 119.6
C26 C31 H31 119.6
C23 C32 C33 107.8(5)
C23 C32 H32A 110.1
C33 C32 H32A 110.1
C23 C32 H32B 110.1
C33 C32 H32B 110.1
H32A C32 H32B 108.5
C32 C33 C21 109.1(4)
C32 C33 C34 112.3(5)
C21 C33 C34 109.7(5)
C32 C33 H33 108.5
C21 C33 H33 108.5
C34 C33 H33 108.5
C35 C34 C33 110.9(5)
C35 C34 H34A 109.5
C33 C34 H34A 109.5
C35 C34 H34B 109.5
C33 C34 H34B 109.5
H34A C34 H34B 108.0
C34 C35 C36 111.3(5)
C34 C35 H35A 109.4
C36 C35 H35A 109.4
C34 C35 H35B 109.4
C36 C35 H35B 109.4
H35A C35 H35B 108.0
C35 C36 C37 109.8(5)
C35 C36 H36A 109.7
C37 C36 H36A 109.7
C35 C36 H36B 109.7
C37 C36 H36B 109.7
H36A C36 H36B 108.2
C21 C37 C36 112.4(5)
C21 C37 H37A 109.1
C36 C37 H37A 109.1
C21 C37 H37B 109.1
C36 C37 H37B 109.1
H37A C37 H37B 107.9
O6 C38 H38A 109.5
O6 C38 H38B 109.5
H38A C38 H38B 109.5
O6 C38 H38C 109.5
H38A C38 H38C 109.5
H38B C38 H38C 109.5

loop_
_geom_bond_atom_site_label_1
_geom_bond_atom_site_label_2
_geom_bond_distance
O1 C1 1.250(8)
O2 C6 1.423(7)
O2 C5 1.440(7)
O3 C3 1.333(7)
O3 C19 1.471(7)
O4 C20 1.216(7)
O5 C25 1.440(7)
O5 C24 1.446(7)
O6 C22 1.360(6)
O6 C38 1.437(6)
N1 C1 1.328(7)
N1 C4 1.459(7)
N1 C6 1.460(7)
N2 C3 1.260(7)
N2 C2 1.488(7)
N3 C20 1.367(7)
N3 C25 1.451(7)
N3 C23 1.469(8)
N4 C22 1.254(7)
N4 C21 1.496(7)
C1 C2 1.543(9)
C2 C18 1.526(8)
C2 C14 1.572(9)
C3 C4 1.515(7)
C4 C5 1.536(8)
C4 C13 1.542(8)
C5 H5A 0.9900
C5 H5B 0.9900
C6 C7 1.535(8)
C6 H6 1.0000
C7 C12 1.367(8)
C7 C8 1.393(8)
C8 C9 1.398(10)
C8 H8 0.9500
C9 C10 1.372(10)
C9 H9 0.9500
C10 C11 1.343(9)
C10 H10 0.9500
C11 C12 1.409(9)
C11 H11 0.9500
C12 H12 0.9500
C13 C14 1.548(9)
C13 H13A 0.9900
C13 H13B 0.9900
C14 C15 1.524(9)
C14 H14 1.0000
C15 C16 1.520(10)
C15 H15A 0.9900
C15 H15B 0.9900
C16 C17 1.525(11)
C16 H16A 0.9900
C16 H16B 0.9900
C17 C18 1.528(9)
C17 H17A 0.9900
C17 H17B 0.9900
C18 H18A 0.9900
C18 H18B 0.9900
C19 H19A 0.9800
C19 H19B 0.9800
C19 H19C 0.9800
C20 C21 1.520(8)
C21 C37 1.517(8)
C21 C33 1.556(8)
C22 C23 1.519(7)
C23 C24 1.544(7)
C23 C32 1.544(8)
C24 H24A 0.9900
C24 H24B 0.9900
C25 C26 1.520(8)
C25 H25 1.0000
C26 C27 1.373(8)
C26 C31 1.396(8)
C27 C28 1.375(9)
C27 H27 0.9500
C28 C29 1.392(11)
C28 H28 0.9500
C29 C30 1.392(11)
C29 H29 0.9500
C30 C31 1.386(10)
C30 H30 0.9500
C31 H31 0.9500
C32 C33 1.554(8)
C32 H32A 0.9900
C32 H32B 0.9900
C33 C34 1.560(8)
C33 H33 1.0000
C34 C35 1.517(9)
C34 H34A 0.9900
C34 H34B 0.9900
C35 C36 1.527(10)
C35 H35A 0.9900
C35 H35B 0.9900
C36 C37 1.550(9)
C36 H36A 0.9900
C36 H36B 0.9900
C37 H37A 0.9900
C37 H37B 0.9900
C38 H38A 0.9800
C38 H38B 0.9800
C38 H38C 0.9800

loop_
_geom_torsion_atom_site_label_1
_geom_torsion_atom_site_label_2
_geom_torsion_atom_site_label_3
_geom_torsion_atom_site_label_4
_geom_torsion
C4 N1 C1 O1 178.9(5)
C6 N1 C1 O1 2.9(10)
C4 N1 C1 C2 -0.1(7)
C6 N1 C1 C2 -176.1(5)
C3 N2 C2 C18 -179.1(5)
C3 N2 C2 C1 -56.1(7)
C3 N2 C2 C14 58.1(6)
O1 C1 C2 N2 -123.5(6)
N1 C1 C2 N2 55.5(6)
O1 C1 C2 C18 -1.5(9)
N1 C1 C2 C18 177.5(5)
O1 C1 C2 C14 120.9(6)
N1 C1 C2 C14 -60.2(6)
C2 N2 C3 O3 -176.9(6)
C2 N2 C3 C4 2.1(7)
C19 O3 C3 N2 5.1(8)
C19 O3 C3 C4 -173.8(5)
C1 N1 C4 C3 -50.4(6)
C6 N1 C4 C3 126.4(5)
C1 N1 C4 C5 -174.3(5)
C6 N1 C4 C5 2.4(6)
C1 N1 C4 C13 63.3(6)
C6 N1 C4 C13 -120.0(5)
N2 C3 C4 N1 51.2(7)
O3 C3 C4 N1 -129.8(5)
N2 C3 C4 C5 163.2(5)
O3 C3 C4 C5 -17.7(8)
N2 C3 C4 C13 -63.1(7)
O3 C3 C4 C13 115.9(5)
C6 O2 C5 C4 38.7(6)
N1 C4 C5 O2 -24.3(5)
C3 C4 C5 O2 -139.2(5)
C13 C4 C5 O2 91.5(6)
C5 O2 C6 N1 -36.1(5)
C5 O2 C6 C7 84.6(5)
C1 N1 C6 O2 -163.5(6)
C4 N1 C6 O2 20.4(6)
C1 N1 C6 C7 76.7(7)
C4 N1 C6 C7 -99.5(5)
O2 C6 C7 C12 -120.0(6)
N1 C6 C7 C12 -5.3(8)
O2 C6 C7 C8 58.5(7)
N1 C6 C7 C8 173.2(5)
C12 C7 C8 C9 1.2(9)
C6 C7 C8 C9 -177.4(5)
C7 C8 C9 C10 -1.0(10)
C8 C9 C10 C11 0.3(10)
C9 C10 C11 C12 0.1(10)
C8 C7 C12 C11 -0.8(9)
C6 C7 C12 C11 177.7(5)
C10 C11 C12 C7 0.1(9)
N1 C4 C13 C14 -58.3(6)
C3 C4 C13 C14 55.0(6)
C5 C4 C13 C14 -170.3(5)
C4 C13 C14 C15 -123.0(5)
C4 C13 C14 C2 -0.3(7)
N2 C2 C14 C15 67.3(6)
C18 C2 C14 C15 -54.5(6)
C1 C2 C14 C15 -176.6(5)
N2 C2 C14 C13 -57.7(6)
C18 C2 C14 C13 -179.4(5)
C1 C2 C14 C13 58.4(6)
C13 C14 C15 C16 179.8(5)
C2 C14 C15 C16 57.0(6)
C14 C15 C16 C17 -59.8(7)
C15 C16 C17 C18 58.6(7)
N2 C2 C18 C17 -66.8(7)
C1 C2 C18 C17 172.2(5)
C14 C2 C18 C17 53.6(7)
C16 C17 C18 C2 -55.5(7)
C25 N3 C20 O4 -2.0(9)
C23 N3 C20 O4 -177.9(5)
C25 N3 C20 C21 176.9(5)
C23 N3 C20 C21 1.0(6)
C22 N4 C21 C37 -178.8(5)
C22 N4 C21 C20 -56.7(6)
C22 N4 C21 C33 58.4(6)
O4 C20 C21 N4 -126.4(6)
N3 C20 C21 N4 54.8(6)
O4 C20 C21 C37 -5.5(8)
N3 C20 C21 C37 175.7(5)
O4 C20 C21 C33 117.4(6)
N3 C20 C21 C33 -61.4(5)
C21 N4 C22 O6 -176.8(5)
C21 N4 C22 C23 1.5(8)
C38 O6 C22 N4 4.7(8)
C38 O6 C22 C23 -173.6(5)
C20 N3 C23 C22 -50.9(6)
C25 N3 C23 C22 132.5(5)
C20 N3 C23 C24 -174.9(4)
C25 N3 C23 C24 8.4(5)
C20 N3 C23 C32 59.5(6)
C25 N3 C23 C32 -117.2(5)
N4 C22 C23 N3 51.3(7)
O6 C22 C23 N3 -130.3(5)
N4 C22 C23 C24 163.3(5)
O6 C22 C23 C24 -18.3(8)
N4 C22 C23 C32 -61.4(7)
O6 C22 C23 C32 117.0(5)
C25 O5 C24 C23 39.4(5)
N3 C23 C24 O5 -28.1(5)
C22 C23 C24 O5 -141.3(5)
C32 C23 C24 O5 89.7(6)
C24 O5 C25 N3 -33.9(5)
C24 O5 C25 C26 87.1(5)
C20 N3 C25 O5 -161.4(5)
C23 N3 C25 O5 14.7(5)
C20 N3 C25 C26 79.3(7)
C23 N3 C25 C26 -104.6(5)
O5 C25 C26 C27 -119.1(5)
N3 C25 C26 C27 -4.2(7)
O5 C25 C26 C31 61.4(6)
N3 C25 C26 C31 176.2(5)
C31 C26 C27 C28 -0.7(8)
C25 C26 C27 C28 179.7(6)
C26 C27 C28 C29 -0.4(9)
C27 C28 C29 C30 1.3(10)
C28 C29 C30 C31 -0.9(10)
C29 C30 C31 C26 -0.2(9)
C27 C26 C31 C30 1.1(8)
C25 C26 C31 C30 -179.4(5)
N3 C23 C32 C33 -54.2(5)
C22 C23 C32 C33 55.7(6)
C24 C23 C32 C33 -168.9(5)
C23 C32 C33 C21 -2.8(6)
C23 C32 C33 C34 -124.8(5)
N4 C21 C33 C32 -55.4(6)
C37 C21 C33 C32 -176.6(5)
C20 C21 C33 C32 61.0(5)
N4 C21 C33 C34 68.1(6)
C37 C21 C33 C34 -53.1(6)
C20 C21 C33 C34 -175.5(4)
C32 C33 C34 C35 177.4(5)
C21 C33 C34 C35 55.8(6)
C33 C34 C35 C36 -59.4(6)
C34 C35 C36 C37 57.8(7)
N4 C21 C37 C36 -66.8(7)
C20 C21 C37 C36 173.1(5)
C33 C21 C37 C36 53.6(7)
C35 C36 C37 C21 -54.9(7)

loop_
_cod_related_entry_id
_cod_related_entry_code
_cod_related_entry_database
1 30651881 ChemSpider
